data_7051675
loop_
_publ_author_name
'Gyepes, R\'obert'
'Pacigov\'a, Silvia'
'Siv\'ak, Michal'
'Tatiersky, Jozef'

_publ_section_title
;
 Experimental and computational evidence of solid-state anion--\p and
 \p--\p interactions in [VO(O2)(L)(pa)]&#x00B7;xH2O complexes (L =
 picolinate, pyrazinate or quinolinate; pa = picolinamide)
;
_journal_issue 7
_journal_name_full 'New Journal of Chemistry'
_journal_page_first 1515
_journal_paper_doi 10.1039/b819875f
_journal_volume 33
_journal_year 2009
_chemical_formula_moiety 'C12 H10 N3 O6 V, H2 O'
_chemical_formula_sum 'C12 H12 N3 O7 V'
_chemical_formula_weight 361.19
_chemical_name_systematic
;
?
;
_space_group_IT_number 14
_symmetry_cell_setting monoclinic
_symmetry_space_group_name_Hall '-P 2ybc'
_symmetry_space_group_name_H-M 'P 1 21/c 1'
_atom_sites_solution_hydrogens geom
_atom_sites_solution_primary direct
_atom_sites_solution_secondary difmap
_audit_creation_method SHELXL-97
_cell_angle_alpha 90.00
_cell_angle_beta 104.255(3)
_cell_angle_gamma 90.00
_cell_formula_units_Z 4
_cell_length_a 8.6180(4)
_cell_length_b 12.4218(8)
_cell_length_c 13.6060(7)
_cell_measurement_reflns_used 3066
_cell_measurement_temperature 150.0(1)
_cell_measurement_theta_max 27.48
_cell_measurement_theta_min 1.00
_cell_volume 1411.69(13)
_computing_cell_refinement 'HKL Scalepack (Otwinowski & Minor, 1997)'
_computing_data_collection 'Collect (Nonius BV, 1997-2000)'
_computing_data_reduction 'HKL Denzo and Scalepack (Otwinowski & Minor, 1997)'
_computing_molecular_graphics 'PLATON (Spek, 2001)'
_computing_structure_refinement 'SHELXL-97 (Sheldrick, 1997)'
_computing_structure_solution 'SIR97 (Altomare et al., 1994)'
_diffrn_ambient_temperature 150.0(1)
_diffrn_detector_area_resol_mean 9.091
_diffrn_measured_fraction_theta_full 1.000
_diffrn_measured_fraction_theta_max 1.000
_diffrn_measurement_device_type KappaCCD
_diffrn_measurement_method '\w and \p scans to fill the Ewald sphere'
_diffrn_radiation_monochromator 'horizontally mounted graphite crystal'
_diffrn_radiation_source 'fine-focus sealed tube'
_diffrn_radiation_type MoK\a
_diffrn_radiation_wavelength 0.71073
_diffrn_reflns_av_R_equivalents 0.0000
_diffrn_reflns_av_sigmaI/netI 0.0467
_diffrn_reflns_limit_h_max 11
_diffrn_reflns_limit_h_min -9
_diffrn_reflns_limit_k_max 16
_diffrn_reflns_limit_k_min -12
_diffrn_reflns_limit_l_max 17
_diffrn_reflns_limit_l_min -17
_diffrn_reflns_number 11336
_diffrn_reflns_theta_full 27.49
_diffrn_reflns_theta_max 27.49
_diffrn_reflns_theta_min 2.25
_exptl_absorpt_coefficient_mu 0.746
_exptl_absorpt_correction_T_max 0.9349
_exptl_absorpt_correction_T_min 0.8902
_exptl_absorpt_correction_type multi-scan
_exptl_crystal_colour orange
_exptl_crystal_density_diffrn 1.699
_exptl_crystal_density_method 'not measured'
_exptl_crystal_description fragment
_exptl_crystal_F_000 736
_exptl_crystal_size_max 0.23
_exptl_crystal_size_mid 0.10
_exptl_crystal_size_min 0.08
_refine_diff_density_max 0.333
_refine_diff_density_min -0.480
_refine_diff_density_rms 0.062
_refine_ls_extinction_method none
_refine_ls_goodness_of_fit_ref 1.032
_refine_ls_hydrogen_treatment mixed
_refine_ls_matrix_type full
_refine_ls_number_parameters 218
_refine_ls_number_reflns 3244
_refine_ls_number_restraints 0
_refine_ls_restrained_S_all 1.032
_refine_ls_R_factor_all 0.0675
_refine_ls_R_factor_gt 0.0404
_refine_ls_shift/su_max 0.001
_refine_ls_shift/su_mean 0.000
_refine_ls_structure_factor_coef Fsqd
_refine_ls_weighting_details 'calc w=1/[\s^2^(Fo^2^)+(0.0320P)^2^+1.0604P] where P=(Fo^2^+2Fc^2^)/3'
_refine_ls_weighting_scheme calc
_refine_ls_wR_factor_gt 0.0860
_refine_ls_wR_factor_ref 0.0959
_reflns_number_gt 2389
_reflns_number_total 3244
_reflns_threshold_expression >2sigma(I)
_cod_data_source_file B819875F.txt
_cod_data_source_block voo2picpa1a
_cod_original_sg_symbol_H-M P21/c
_cod_database_code 7051675

loop_
_symmetry_equiv_pos_as_xyz
'x, y, z'
'-x, y+1/2, -z+1/2'
'-x, -y, -z'
'x, -y-1/2, z-1/2'

loop_
_atom_site_label
_atom_site_type_symbol
_atom_site_fract_x
_atom_site_fract_y
_atom_site_fract_z
_atom_site_U_iso_or_equiv
_atom_site_adp_type
_atom_site_occupancy
_atom_site_symmetry_multiplicity
_atom_site_calc_flag
_atom_site_refinement_flags
_atom_site_disorder_assembly
_atom_site_disorder_group
V1 V 0.27279(4) 0.21803(4) 0.63290(3) 0.02924(13) Uani 1 1 d . . .
O1 O 0.15237(19) 0.18761(16) 0.70080(12) 0.0394(5) Uani 1 1 d . . .
O2 O 0.47071(19) 0.17426(16) 0.71554(12) 0.0396(4) Uani 1 1 d . . .
O3 O 0.44019(19) 0.28424(16) 0.73081(12) 0.0388(4) Uani 1 1 d . . .
C1 C 0.1866(3) 0.0421(2) 0.48197(17) 0.0304(5) Uani 1 1 d . . .
N2 N 0.2945(2) 0.06382(16) 0.56974(14) 0.0293(5) Uani 1 1 d . . .
C3 C 0.4021(3) -0.0127(2) 0.60881(19) 0.0373(6) Uani 1 1 d . . .
H3 H 0.4773 0.0008 0.6714 0.045 Uiso 1 1 calc R . .
C4 C 0.4070(3) -0.1097(2) 0.5613(2) 0.0416(7) Uani 1 1 d . . .
H4 H 0.4864 -0.1614 0.5902 0.050 Uiso 1 1 calc R . .
C5 C 0.2961(3) -0.1319(2) 0.4715(2) 0.0414(6) Uani 1 1 d . . .
H5 H 0.2976 -0.1987 0.4377 0.050 Uiso 1 1 calc R . .
C6 C 0.1825(3) -0.0542(2) 0.43181(19) 0.0376(6) Uani 1 1 d . . .
H6 H 0.1031 -0.0673 0.3709 0.045 Uiso 1 1 calc R . .
C7 C 0.0733(3) 0.1331(2) 0.44439(17) 0.0306(6) Uani 1 1 d . . .
O8 O 0.09580(18) 0.21546(14) 0.50296(12) 0.0325(4) Uani 1 1 d . . .
O9 O -0.02976(19) 0.12501(16) 0.36427(12) 0.0388(4) Uani 1 1 d . . .
C11 C 0.2566(3) 0.4419(2) 0.54573(16) 0.0294(5) Uani 1 1 d . . .
N12 N 0.2064(2) 0.38346(17) 0.61592(14) 0.0308(5) Uani 1 1 d . . .
C13 C 0.1208(3) 0.4327(2) 0.67300(18) 0.0397(7) Uani 1 1 d . . .
H13 H 0.0825 0.3919 0.7212 0.048 Uiso 1 1 calc R . .
C14 C 0.0870(3) 0.5420(3) 0.66299(19) 0.0452(7) Uani 1 1 d . . .
H14 H 0.0247 0.5751 0.7032 0.054 Uiso 1 1 calc R . .
C15 C 0.1442(3) 0.6021(2) 0.59456(19) 0.0429(7) Uani 1 1 d . . .
H15 H 0.1262 0.6776 0.5893 0.052 Uiso 1 1 calc R . .
C16 C 0.2289(3) 0.5508(2) 0.53316(18) 0.0348(6) Uani 1 1 d . . .
H16 H 0.2666 0.5899 0.4837 0.042 Uiso 1 1 calc R . .
C17 C 0.3446(3) 0.3752(2) 0.48543(17) 0.0282(5) Uani 1 1 d . . .
O18 O 0.39157(18) 0.28402(14) 0.51859(12) 0.0306(4) Uani 1 1 d . . .
N19 N 0.3692(2) 0.41530(18) 0.40026(14) 0.0310(5) Uani 1 1 d . . .
H19A H 0.4179 0.3691 0.3629 0.057(9) Uiso 1 1 d R . .
H19B H 0.3369 0.4835 0.3731 0.052(9) Uiso 1 1 d R . .
O20 O 0.7161(3) 0.12262(17) 0.18833(14) 0.0399(5) Uani 1 1 d . . .
H20A H 0.785(4) 0.128(3) 0.241(2) 0.054(10) Uiso 1 1 d . . .
H20B H 0.643(4) 0.157(3) 0.198(2) 0.056(10) Uiso 1 1 d . . .

loop_
_atom_site_aniso_label
_atom_site_aniso_U_11
_atom_site_aniso_U_22
_atom_site_aniso_U_33
_atom_site_aniso_U_23
_atom_site_aniso_U_13
_atom_site_aniso_U_12
V1 0.0249(2) 0.0394(3) 0.0229(2) 0.00290(18) 0.00492(15) -0.00065(18)
O1 0.0313(9) 0.0584(13) 0.0302(9) 0.0058(9) 0.0110(7) -0.0049(9)
O2 0.0282(8) 0.0508(12) 0.0358(9) 0.0078(9) 0.0004(7) -0.0023(8)
O3 0.0330(9) 0.0500(12) 0.0313(9) -0.0042(8) 0.0038(7) -0.0045(9)
C1 0.0262(11) 0.0392(15) 0.0274(11) 0.0036(11) 0.0099(10) 0.0004(11)
N2 0.0268(10) 0.0360(12) 0.0261(10) 0.0068(9) 0.0087(8) 0.0019(9)
C3 0.0351(13) 0.0480(18) 0.0304(12) 0.0122(12) 0.0114(11) 0.0094(12)
C4 0.0466(15) 0.0446(17) 0.0398(14) 0.0155(13) 0.0222(12) 0.0161(13)
C5 0.0540(16) 0.0361(16) 0.0428(15) 0.0032(13) 0.0282(13) 0.0047(13)
C6 0.0388(13) 0.0439(17) 0.0335(13) -0.0001(12) 0.0156(11) -0.0023(13)
C7 0.0256(11) 0.0396(16) 0.0275(12) 0.0016(11) 0.0085(10) -0.0016(11)
O8 0.0288(8) 0.0369(10) 0.0292(8) 0.0012(8) 0.0024(7) 0.0026(8)
O9 0.0288(8) 0.0566(13) 0.0285(9) -0.0036(8) 0.0021(7) 0.0043(8)
C11 0.0231(11) 0.0391(16) 0.0251(11) -0.0040(11) 0.0042(9) -0.0005(10)
N12 0.0259(9) 0.0429(13) 0.0237(9) -0.0038(9) 0.0063(8) -0.0006(9)
C13 0.0333(13) 0.059(2) 0.0286(12) -0.0050(13) 0.0112(10) 0.0050(13)
C14 0.0367(14) 0.067(2) 0.0321(13) -0.0114(14) 0.0086(11) 0.0145(14)
C15 0.0398(14) 0.0448(17) 0.0387(14) -0.0110(13) -0.0008(12) 0.0152(13)
C16 0.0305(12) 0.0410(16) 0.0308(12) -0.0031(11) 0.0036(10) 0.0027(11)
C17 0.0231(11) 0.0349(15) 0.0263(11) -0.0023(11) 0.0053(9) -0.0021(10)
O18 0.0320(8) 0.0346(10) 0.0280(8) 0.0012(8) 0.0128(7) 0.0034(8)
N19 0.0343(10) 0.0350(13) 0.0256(10) 0.0003(9) 0.0110(8) 0.0017(9)
O20 0.0343(10) 0.0527(13) 0.0311(10) -0.0052(9) 0.0049(9) 0.0068(10)

loop_
_atom_type_symbol
_atom_type_description
_atom_type_scat_dispersion_real
_atom_type_scat_dispersion_imag
_atom_type_scat_source
C C 0.0033 0.0016 'International Tables Vol C Tables 4.2.6.8 and 6.1.1.4'
H H 0.0000 0.0000 'International Tables Vol C Tables 4.2.6.8 and 6.1.1.4'
O O 0.0106 0.0060 'International Tables Vol C Tables 4.2.6.8 and 6.1.1.4'
N N 0.0061 0.0033 'International Tables Vol C Tables 4.2.6.8 and 6.1.1.4'
V V 0.3005 0.5294 'International Tables Vol C Tables 4.2.6.8 and 6.1.1.4'

loop_
_geom_angle_atom_site_label_1
_geom_angle_atom_site_label_2
_geom_angle_atom_site_label_3
_geom_angle
_geom_angle_site_symmetry_1
_geom_angle_site_symmetry_3
_geom_angle_publ_flag
O1 V1 O2 102.07(8) . . ?
O1 V1 O3 100.78(8) . . ?
O2 V1 O3 44.11(8) . . ?
O1 V1 O8 92.53(8) . . ?
O2 V1 O8 153.33(8) . . ?
O3 V1 O8 153.89(8) . . ?
O1 V1 N2 98.93(9) . . ?
O2 V1 N2 79.85(8) . . ?
O3 V1 N2 123.22(8) . . ?
O8 V1 N2 75.88(7) . . ?
O1 V1 N12 95.48(9) . . ?
O2 V1 N12 121.64(8) . . ?
O3 V1 N12 78.18(8) . . ?
O8 V1 N12 78.27(7) . . ?
N2 V1 N12 150.82(7) . . ?
O1 V1 O18 166.31(8) . . ?
O2 V1 O18 91.08(7) . . ?
O3 V1 O18 85.96(7) . . ?
O8 V1 O18 76.87(6) . . ?
N2 V1 O18 87.01(7) . . ?
N12 V1 O18 74.08(7) . . ?
O3 O2 V1 68.55(10) . . ?
O2 O3 V1 67.34(10) . . ?
N2 C1 C6 122.8(2) . . ?
N2 C1 C7 113.6(2) . . ?
C6 C1 C7 123.5(2) . . ?
C3 N2 C1 117.9(2) . . ?
C3 N2 V1 126.76(17) . . ?
C1 N2 V1 115.34(16) . . ?
N2 C3 C4 122.2(2) . . ?
N2 C3 H3 118.9 . . ?
C4 C3 H3 118.9 . . ?
C3 C4 C5 119.8(2) . . ?
C3 C4 H4 120.1 . . ?
C5 C4 H4 120.1 . . ?
C4 C5 C6 118.3(3) . . ?
C4 C5 H5 120.9 . . ?
C6 C5 H5 120.9 . . ?
C1 C6 C5 118.9(2) . . ?
C1 C6 H6 120.5 . . ?
C5 C6 H6 120.5 . . ?
O9 C7 O8 125.6(2) . . ?
O9 C7 C1 120.6(2) . . ?
O8 C7 C1 113.81(19) . . ?
C7 O8 V1 121.32(15) . . ?
N12 C11 C16 122.6(2) . . ?
N12 C11 C17 112.6(2) . . ?
C16 C11 C17 124.8(2) . . ?
C13 N12 C11 118.7(2) . . ?
C13 N12 V1 123.21(18) . . ?
C11 N12 V1 118.04(16) . . ?
N12 C13 C14 121.3(3) . . ?
N12 C13 H13 119.3 . . ?
C14 C13 H13 119.3 . . ?
C15 C14 C13 119.8(2) . . ?
C15 C14 H14 120.1 . . ?
C13 C14 H14 120.1 . . ?
C14 C15 C16 119.0(3) . . ?
C14 C15 H15 120.5 . . ?
C16 C15 H15 120.5 . . ?
C11 C16 C15 118.4(3) . . ?
C11 C16 H16 120.8 . . ?
C15 C16 H16 120.8 . . ?
O18 C17 N19 123.3(2) . . ?
O18 C17 C11 117.8(2) . . ?
N19 C17 C11 118.9(2) . . ?
C17 O18 V1 115.06(14) . . ?
C17 N19 H19A 115.8 . . ?
C17 N19 H19B 126.0 . . ?
H19A N19 H19B 118.1 . . ?
H20A O20 H20B 105(3) . . ?

loop_
_geom_bond_atom_site_label_1
_geom_bond_atom_site_label_2
_geom_bond_distance
_geom_bond_site_symmetry_2
_geom_bond_publ_flag
V1 O1 1.5955(16) . ?
V1 O2 1.8775(16) . ?
V1 O3 1.8937(17) . ?
V1 O8 2.0310(16) . ?
V1 N2 2.127(2) . ?
V1 N12 2.130(2) . ?
V1 O18 2.2188(16) . ?
O2 O3 1.416(3) . ?
C1 N2 1.348(3) . ?
C1 C6 1.373(4) . ?
C1 C7 1.499(3) . ?
N2 C3 1.342(3) . ?
C3 C4 1.373(4) . ?
C3 H3 0.9500 . ?
C4 C5 1.382(4) . ?
C4 H4 0.9500 . ?
C5 C6 1.386(4) . ?
C5 H5 0.9500 . ?
C6 H6 0.9500 . ?
C7 O9 1.229(3) . ?
C7 O8 1.282(3) . ?
C11 N12 1.353(3) . ?
C11 C16 1.377(4) . ?
C11 C17 1.497(3) . ?
N12 C13 1.343(3) . ?
C13 C14 1.388(4) . ?
C13 H13 0.9500 . ?
C14 C15 1.376(4) . ?
C14 H14 0.9500 . ?
C15 C16 1.392(3) . ?
C15 H15 0.9500 . ?
C16 H16 0.9500 . ?
C17 O18 1.249(3) . ?
C17 N19 1.325(3) . ?
N19 H19A 0.9318 . ?
N19 H19B 0.9387 . ?
O20 H20A 0.82(3) . ?
O20 H20B 0.80(3) . ?
